data_7210751
loop_
_publ_author_name
'Khavasi, Hamid Reza'
'Tehrani, Alireza Azhdari'

_publ_section_title
;
 Effect of halogen bonding interaction on supramolecular assembly of
 halogen-substituted phenylpyrazinamides
;
_journal_issue 16
_journal_name_full CrystEngComm
_journal_page_first 3222
_journal_paper_doi 10.1039/c3ce40093j
_journal_volume 15
_journal_year 2013
_chemical_formula_moiety 'C11 H8 F1 N3 O1'
_chemical_formula_sum 'C11 H8 F N3 O'
_chemical_formula_weight 217.20
_chemical_name_systematic
;
?
;
_space_group_IT_number 14
_symmetry_cell_setting monoclinic
_symmetry_space_group_name_Hall '-P 2ybc'
_symmetry_space_group_name_H-M 'P 1 21/c 1'
_atom_sites_solution_hydrogens geom
_atom_sites_solution_primary direct
_atom_sites_solution_secondary difmap
_audit_creation_method SHELXL-97
_cell_angle_alpha 90.00
_cell_angle_beta 93.047(6)
_cell_angle_gamma 90.00
_cell_formula_units_Z 8
_cell_length_a 5.9760(4)
_cell_length_b 23.928(2)
_cell_length_c 13.3223(10)
_cell_measurement_reflns_used 12418
_cell_measurement_temperature 173(2)
_cell_measurement_theta_max 28.00
_cell_measurement_theta_min 2.98
_cell_volume 1902.3(2)
_computing_cell_refinement 'X-Area 1.31 (Stoe & Cie GmbH, 2005)'
_computing_data_collection 'X-Area 1.31 (Stoe & Cie GmbH, 2005)'
_computing_data_reduction 'X-Area 1.31 (Stoe & Cie GmbH, 2005)'
_computing_molecular_graphics 'ORTEP-3 for Windows (Farrugia, 1997)'
_computing_publication_material 'WinGX (Farrugia, 1999)'
_computing_structure_refinement 'SHELXL-97 (Sheldrick, 1997)'
_computing_structure_solution 'SHELXS-97 (Sheldrick, 1990)'
_diffrn_ambient_temperature 173(2)
_diffrn_detector_area_resol_mean '0.15 mm'
_diffrn_measured_fraction_theta_full 0.994
_diffrn_measured_fraction_theta_max 0.994
_diffrn_measurement_device_type 'STOE IPDS II'
_diffrn_measurement_method 'rotation method'
_diffrn_radiation_monochromator graphite
_diffrn_radiation_source 'fine-focus sealed tube'
_diffrn_radiation_type MoK\a
_diffrn_radiation_wavelength 0.71073
_diffrn_reflns_av_R_equivalents 0.0919
_diffrn_reflns_av_sigmaI/netI 0.1111
_diffrn_reflns_limit_h_max 7
_diffrn_reflns_limit_h_min -7
_diffrn_reflns_limit_k_max 27
_diffrn_reflns_limit_k_min -31
_diffrn_reflns_limit_l_max 17
_diffrn_reflns_limit_l_min -17
_diffrn_reflns_number 12418
_diffrn_reflns_theta_full 28.00
_diffrn_reflns_theta_max 28.00
_diffrn_reflns_theta_min 2.98
_diffrn_standards_number 0
_exptl_absorpt_coefficient_mu 0.115
_exptl_absorpt_correction_T_max 0.9910
_exptl_absorpt_correction_T_min 0.9891
_exptl_absorpt_correction_type numerical
_exptl_absorpt_process_details 'shape of crystal determined optically'
_exptl_crystal_colour Colorless
_exptl_crystal_density_diffrn 1.517
_exptl_crystal_density_method 'not measured'
_exptl_crystal_description Plate
_exptl_crystal_F_000 896
_exptl_crystal_size_max 0.40
_exptl_crystal_size_mid 0.15
_exptl_crystal_size_min 0.14
_refine_diff_density_max 0.258
_refine_diff_density_min -0.268
_refine_diff_density_rms 0.060
_refine_ls_extinction_method none
_refine_ls_goodness_of_fit_ref 1.021
_refine_ls_hydrogen_treatment constr
_refine_ls_matrix_type full
_refine_ls_number_parameters 289
_refine_ls_number_reflns 4562
_refine_ls_number_restraints 0
_refine_ls_restrained_S_all 1.021
_refine_ls_R_factor_all 0.0921
_refine_ls_R_factor_gt 0.0751
_refine_ls_shift/su_max 0.001
_refine_ls_shift/su_mean 0.000
_refine_ls_structure_factor_coef Fsqd
_refine_ls_weighting_details 'calc w=1/[\s^2^(Fo^2^)+(0.0317P)^2^+0.0000P] where P=(Fo^2^+2Fc^2^)/3'
_refine_ls_weighting_scheme calc
_refine_ls_wR_factor_gt 0.0918
_refine_ls_wR_factor_ref 0.1112
_reflns_number_gt 3918
_reflns_number_total 4562
_reflns_threshold_expression >2sigma(I)
_cod_data_source_file c3ce40093j.txt
_cod_data_source_block d:\determination\solution\c268\new
_cod_depositor_comments
;
The following automatic conversions were performed:

'_symmetry_cell_setting' value 'Monoclinic' changed to 'monoclinic'
according to /home/saulius/struct/CIF-dictionaries/cif_core.dic
dictionary named 'cif_core.dic' version 2.4.2 from 2011-04-26.

Automatic conversion script
Id: cif_fix_values 1891 2012-01-12 08:04:46Z andrius 
;
_cod_original_cell_volume 1902.3(3)
_cod_original_sg_symbol_H-M P21/c
_cod_original_formula_sum 'C11 H8 F1 N3 O1'
_cod_database_code 7210751

loop_
_symmetry_equiv_pos_as_xyz
'x, y, z'
'-x, y+1/2, -z+1/2'
'-x, -y, -z'
'x, -y-1/2, z-1/2'

loop_
_atom_site_label
_atom_site_type_symbol
_atom_site_fract_x
_atom_site_fract_y
_atom_site_fract_z
_atom_site_U_iso_or_equiv
_atom_site_adp_type
_atom_site_occupancy
_atom_site_symmetry_multiplicity
_atom_site_calc_flag
_atom_site_refinement_flags
C1 C 0.5116(9) 0.3109(2) 0.5711(4) 0.0308(14) Uani 1 1 d .
H1 H 0.3704 0.2949 0.5745 0.037 Uiso 1 1 calc R
C2 C 0.6883(9) 0.2769(2) 0.5485(4) 0.0319(14) Uani 1 1 d .
H2 H 0.6625 0.2390 0.5370 0.038 Uiso 1 1 calc R
C3 C 0.9182(9) 0.3518(2) 0.5610(4) 0.0267(13) Uani 1 1 d .
H3 H 1.0596 0.3677 0.5583 0.032 Uiso 1 1 calc R
C4 C 0.7416(9) 0.3859(2) 0.5837(4) 0.0222(12) Uani 1 1 d .
C5 C 0.7804(10) 0.4474(2) 0.6019(4) 0.0234(13) Uani 1 1 d .
C6 C 0.5730(8) 0.5341(2) 0.6372(4) 0.0210(12) Uani 1 1 d .
C7 C 0.7468(9) 0.5726(2) 0.6248(4) 0.0263(13) Uani 1 1 d .
H7 H 0.8821 0.5606 0.6008 0.032 Uiso 1 1 calc R
C8 C 0.7165(10) 0.6279(2) 0.6481(4) 0.0294(13) Uani 1 1 d .
H8 H 0.8320 0.6535 0.6416 0.035 Uiso 1 1 calc R
C9 C 0.5136(9) 0.6451(2) 0.6811(4) 0.0271(13) Uani 1 1 d .
C10 C 0.3396(9) 0.6092(2) 0.6927(4) 0.0265(13) Uani 1 1 d .
H10 H 0.2037 0.6219 0.7149 0.032 Uiso 1 1 calc R
C11 C 0.3711(9) 0.5532(2) 0.6703(4) 0.0266(13) Uani 1 1 d .
H11 H 0.2546 0.5281 0.6778 0.032 Uiso 1 1 calc R
C12 C 0.9962(10) 0.6344(2) 0.9108(4) 0.0305(14) Uani 1 1 d .
H12 H 1.1371 0.6505 0.9066 0.037 Uiso 1 1 calc R
C13 C 0.8196(9) 0.6677(2) 0.9345(4) 0.0256(13) Uani 1 1 d .
H13 H 0.8456 0.7055 0.9470 0.031 Uiso 1 1 calc R
C14 C 0.5878(9) 0.5935(2) 0.9231(4) 0.0259(13) Uani 1 1 d .
H14 H 0.4464 0.5776 0.9264 0.031 Uiso 1 1 calc R
C15 C 0.7651(9) 0.5595(2) 0.9006(4) 0.0242(13) Uani 1 1 d .
C16 C 0.7221(10) 0.4988(2) 0.8801(4) 0.0238(13) Uani 1 1 d .
C17 C 0.9297(9) 0.4115(2) 0.8423(4) 0.0192(12) Uani 1 1 d .
C18 C 0.7573(9) 0.3735(2) 0.8541(4) 0.0244(13) Uani 1 1 d .
H18 H 0.6203 0.3857 0.8758 0.029 Uiso 1 1 calc R
C19 C 0.7896(10) 0.3166(2) 0.8333(4) 0.0286(13) Uani 1 1 d .
H19 H 0.6755 0.2909 0.8419 0.034 Uiso 1 1 calc R
C20 C 0.9911(10) 0.2996(2) 0.8002(4) 0.0310(14) Uani 1 1 d .
C21 C 1.1661(10) 0.3364(2) 0.7899(4) 0.0300(14) Uani 1 1 d .
H21 H 1.3033 0.3236 0.7693 0.036 Uiso 1 1 calc R
C22 C 1.1355(9) 0.3927(2) 0.8106(4) 0.0267(13) Uani 1 1 d .
H22 H 1.2522 0.4178 0.8033 0.032 Uiso 1 1 calc R
N1 N 0.5328(8) 0.36504(17) 0.5882(3) 0.0263(11) Uani 1 1 d .
N2 N 0.8967(8) 0.29708(18) 0.5427(3) 0.0288(11) Uani 1 1 d .
N3 N 0.5921(8) 0.47615(18) 0.6169(3) 0.0269(12) Uani 1 1 d .
H3B H 0.4693 0.4573 0.6138 0.032 Uiso 1 1 calc R
N4 N 0.9718(8) 0.57927(19) 0.8934(3) 0.0290(12) Uani 1 1 d .
N5 N 0.6109(8) 0.64789(17) 0.9403(3) 0.0284(12) Uani 1 1 d .
N6 N 0.9107(7) 0.46892(17) 0.8644(3) 0.0258(11) Uani 1 1 d .
H6 H 1.0343 0.4874 0.8685 0.031 Uiso 1 1 calc R
O1 O 0.9701(6) 0.46587(15) 0.6044(3) 0.0327(10) Uani 1 1 d .
O2 O 0.5346(6) 0.47906(15) 0.8802(3) 0.0324(10) Uani 1 1 d .
F1 F 0.4893(6) 0.70003(12) 0.7056(3) 0.0410(9) Uani 1 1 d .
F2 F 1.0205(6) 0.24490(12) 0.7782(3) 0.0422(9) Uani 1 1 d .

loop_
_atom_site_aniso_label
_atom_site_aniso_U_11
_atom_site_aniso_U_22
_atom_site_aniso_U_33
_atom_site_aniso_U_23
_atom_site_aniso_U_13
_atom_site_aniso_U_12
C1 0.024(3) 0.021(3) 0.047(4) 0.000(2) 0.003(3) 0.001(2)
C2 0.034(4) 0.017(3) 0.045(4) -0.004(2) 0.001(3) 0.000(3)
C3 0.029(3) 0.018(3) 0.033(3) 0.002(2) 0.004(3) 0.004(2)
C4 0.024(3) 0.015(3) 0.027(3) 0.000(2) 0.001(2) -0.002(2)
C5 0.035(3) 0.020(3) 0.016(3) 0.002(2) 0.001(2) -0.004(3)
C6 0.021(3) 0.021(3) 0.021(3) 0.002(2) 0.002(2) -0.001(2)
C7 0.022(3) 0.022(3) 0.035(3) 0.004(2) 0.007(3) -0.001(2)
C8 0.025(3) 0.022(3) 0.041(3) 0.008(2) -0.002(3) -0.008(2)
C9 0.023(3) 0.022(3) 0.036(3) -0.001(2) -0.003(3) 0.005(2)
C10 0.019(3) 0.027(3) 0.034(3) -0.004(2) 0.003(2) 0.009(2)
C11 0.023(3) 0.022(3) 0.035(3) 0.001(2) 0.007(3) 0.002(2)
C12 0.030(3) 0.020(3) 0.041(3) -0.006(2) 0.002(3) -0.006(3)
C13 0.031(3) 0.014(3) 0.032(3) 0.003(2) -0.002(3) -0.007(2)
C14 0.023(3) 0.027(3) 0.027(3) 0.004(2) 0.002(2) -0.006(2)
C15 0.025(3) 0.023(3) 0.025(3) 0.002(2) 0.006(3) 0.000(2)
C16 0.030(3) 0.024(3) 0.018(3) 0.004(2) 0.002(2) 0.000(3)
C17 0.025(3) 0.011(2) 0.022(3) -0.0005(19) 0.001(2) -0.003(2)
C18 0.021(3) 0.023(3) 0.030(3) 0.002(2) 0.005(2) 0.002(2)
C19 0.035(3) 0.018(3) 0.032(3) -0.001(2) 0.001(3) -0.001(2)
C20 0.039(4) 0.019(3) 0.034(3) -0.006(2) -0.003(3) 0.005(3)
C21 0.030(3) 0.028(3) 0.032(3) -0.005(2) 0.002(3) -0.002(3)
C22 0.024(3) 0.024(3) 0.032(3) -0.004(2) 0.001(3) -0.008(2)
N1 0.025(3) 0.016(2) 0.037(3) -0.0043(19) -0.001(2) -0.001(2)
N2 0.027(3) 0.020(2) 0.039(3) 0.001(2) -0.002(2) 0.009(2)
N3 0.026(3) 0.016(2) 0.038(3) -0.0063(19) 0.004(2) -0.005(2)
N4 0.027(3) 0.030(3) 0.031(3) -0.001(2) 0.007(2) 0.002(2)
N5 0.033(3) 0.016(2) 0.036(3) -0.003(2) 0.008(2) -0.001(2)
N6 0.020(3) 0.020(2) 0.037(3) -0.003(2) -0.001(2) -0.006(2)
O1 0.023(2) 0.021(2) 0.055(3) -0.0035(18) 0.004(2) -0.0034(17)
O2 0.029(2) 0.024(2) 0.045(2) -0.0003(17) 0.0037(19) -0.0021(19)
F1 0.042(2) 0.0172(17) 0.064(2) -0.0084(16) 0.0026(18) 0.0094(15)
F2 0.044(2) 0.0183(17) 0.064(2) -0.0080(16) 0.0040(18) 0.0039(16)

loop_
_atom_type_symbol
_atom_type_description
_atom_type_scat_dispersion_real
_atom_type_scat_dispersion_imag
_atom_type_scat_source
C C 0.0033 0.0016 'International Tables Vol C Tables 4.2.6.8 and 6.1.1.4'
H H 0.0000 0.0000 'International Tables Vol C Tables 4.2.6.8 and 6.1.1.4'
N N 0.0061 0.0033 'International Tables Vol C Tables 4.2.6.8 and 6.1.1.4'
O O 0.0106 0.0060 'International Tables Vol C Tables 4.2.6.8 and 6.1.1.4'
F F 0.0171 0.0103 'International Tables Vol C Tables 4.2.6.8 and 6.1.1.4'

loop_
_geom_angle_atom_site_label_1
_geom_angle_atom_site_label_2
_geom_angle_atom_site_label_3
_geom_angle
N1 C1 C2 123.3(5)
N1 C1 H1 118.3
C2 C1 H1 118.3
N2 C2 C1 121.6(5)
N2 C2 H2 119.2
C1 C2 H2 119.2
N2 C3 C4 123.5(5)
N2 C3 H3 118.2
C4 C3 H3 118.2
N1 C4 C3 120.8(5)
N1 C4 C5 119.3(5)
C3 C4 C5 120.0(5)
O1 C5 N3 126.6(5)
O1 C5 C4 119.7(5)
N3 C5 C4 113.7(5)
C11 C6 C7 119.0(5)
C11 C6 N3 117.6(5)
C7 C6 N3 123.4(4)
C8 C7 C6 119.8(5)
C8 C7 H7 120.1
C6 C7 H7 120.1
C7 C8 C9 119.3(5)
C7 C8 H8 120.3
C9 C8 H8 120.3
C10 C9 F1 119.2(5)
C10 C9 C8 122.6(5)
F1 C9 C8 118.1(5)
C9 C10 C11 118.0(5)
C9 C10 H10 121.0
C11 C10 H10 121.0
C6 C11 C10 121.2(5)
C6 C11 H11 119.4
C10 C11 H11 119.4
N4 C12 C13 122.1(5)
N4 C12 H12 119.0
C13 C12 H12 119.0
N5 C13 C12 122.5(5)
N5 C13 H13 118.8
C12 C13 H13 118.8
N5 C14 C15 122.8(5)
N5 C14 H14 118.6
C15 C14 H14 118.6
N4 C15 C14 122.1(5)
N4 C15 C16 118.9(5)
C14 C15 C16 119.0(5)
O2 C16 N6 124.5(5)
O2 C16 C15 121.7(5)
N6 C16 C15 113.8(5)
C18 C17 C22 119.5(5)
C18 C17 N6 123.1(4)
C22 C17 N6 117.4(4)
C17 C18 C19 120.2(5)
C17 C18 H18 119.9
C19 C18 H18 119.9
C20 C19 C18 119.0(5)
C20 C19 H19 120.5
C18 C19 H19 120.5
F2 C20 C19 118.9(5)
F2 C20 C21 119.2(5)
C19 C20 C21 121.9(5)
C20 C21 C22 119.4(5)
C20 C21 H21 120.3
C22 C21 H21 120.3
C21 C22 C17 120.1(5)
C21 C22 H22 120.0
C17 C22 H22 120.0
C1 N1 C4 115.8(5)
C3 N2 C2 115.0(5)
C5 N3 C6 127.3(5)
C5 N3 H3B 116.4
C6 N3 H3B 116.4
C15 N4 C12 115.4(5)
C14 N5 C13 115.2(5)
C16 N6 C17 128.4(5)
C16 N6 H6 115.8
C17 N6 H6 115.8

loop_
_geom_bond_atom_site_label_1
_geom_bond_atom_site_label_2
_geom_bond_distance
C1 N1 1.321(6)
C1 C2 1.379(7)
C1 H1 0.9300
C2 N2 1.342(7)
C2 H2 0.9300
C3 N2 1.336(6)
C3 C4 1.380(7)
C3 H3 0.9300
C4 N1 1.348(7)
C4 C5 1.507(7)
C5 O1 1.215(6)
C5 N3 1.343(7)
C6 C11 1.384(6)
C6 C7 1.403(7)
C6 N3 1.420(6)
C7 C8 1.374(7)
C7 H7 0.9300
C8 C9 1.375(7)
C8 H8 0.9300
C9 C10 1.363(7)
C9 F1 1.364(6)
C10 C11 1.388(7)
C10 H10 0.9300
C11 H11 0.9300
C12 N4 1.347(7)
C12 C13 1.372(7)
C12 H12 0.9300
C13 N5 1.341(6)
C13 H13 0.9300
C14 N5 1.328(6)
C14 C15 1.381(7)
C14 H14 0.9300
C15 N4 1.331(7)
C15 C16 1.497(7)
C16 O2 1.216(6)
C16 N6 1.361(6)
C17 C18 1.390(7)
C17 C22 1.396(7)
C17 N6 1.410(6)
C18 C19 1.405(7)
C18 H18 0.9300
C19 C20 1.366(7)
C19 H19 0.9300
C20 F2 1.355(6)
C20 C21 1.379(7)
C21 C22 1.389(7)
C21 H21 0.9300
C22 H22 0.9300
N3 H3B 0.8600
N6 H6 0.8600

loop_
_geom_torsion_atom_site_label_1
_geom_torsion_atom_site_label_2
_geom_torsion_atom_site_label_3
_geom_torsion_atom_site_label_4
_geom_torsion
N1 C1 C2 N2 0.2(9)
N2 C3 C4 N1 -0.3(8)
N2 C3 C4 C5 -179.1(5)
N1 C4 C5 O1 175.3(5)
C3 C4 C5 O1 -5.8(8)
N1 C4 C5 N3 -2.9(7)
C3 C4 C5 N3 176.0(5)
C11 C6 C7 C8 1.7(8)
N3 C6 C7 C8 -178.7(5)
C6 C7 C8 C9 -1.5(8)
C7 C8 C9 C10 0.5(9)
C7 C8 C9 F1 178.8(5)
F1 C9 C10 C11 -178.0(5)
C8 C9 C10 C11 0.3(9)
C7 C6 C11 C10 -0.9(8)
N3 C6 C11 C10 179.4(5)
C9 C10 C11 C6 -0.1(8)
N4 C12 C13 N5 -1.1(9)
N5 C14 C15 N4 -0.8(8)
N5 C14 C15 C16 -178.6(5)
N4 C15 C16 O2 -176.0(5)
C14 C15 C16 O2 1.9(8)
N4 C15 C16 N6 5.6(7)
C14 C15 C16 N6 -176.5(5)
C22 C17 C18 C19 -0.6(8)
N6 C17 C18 C19 -178.2(5)
C17 C18 C19 C20 -0.9(8)
C18 C19 C20 F2 -178.6(5)
C18 C19 C20 C21 2.2(9)
F2 C20 C21 C22 178.8(5)
C19 C20 C21 C22 -2.1(9)
C20 C21 C22 C17 0.5(8)
C18 C17 C22 C21 0.8(8)
N6 C17 C22 C21 178.5(5)
C2 C1 N1 C4 -0.9(8)
C3 C4 N1 C1 0.9(8)
C5 C4 N1 C1 179.8(5)
C4 C3 N2 C2 -0.4(8)
C1 C2 N2 C3 0.4(8)
O1 C5 N3 C6 1.0(9)
C4 C5 N3 C6 179.1(5)
C11 C6 N3 C5 -167.0(5)
C7 C6 N3 C5 13.4(8)
C14 C15 N4 C12 0.8(8)
C16 C15 N4 C12 178.6(5)
C13 C12 N4 C15 0.1(8)
C15 C14 N5 C13 -0.2(8)
C12 C13 N5 C14 1.1(8)
O2 C16 N6 C17 2.4(9)
C15 C16 N6 C17 -179.2(5)
C18 C17 N6 C16 -14.3(8)
C22 C17 N6 C16 168.0(5)
